data_7219157
loop_
_publ_author_name
'Bera, Santu'
'Maity, Sibaprasad'
'Haldar, Debasish'

_publ_section_title
;
 Assembly of encapsulated water in hybrid bisamides: helical and zigzag
 water chains
;
_journal_issue 7
_journal_name_full CrystEngComm
_journal_page_first 1569
_journal_paper_doi 10.1039/C4CE01950D
_journal_volume 17
_journal_year 2015
_chemical_absolute_configuration syn
_chemical_formula_moiety 'C21 H24 N4 O6, 2(H2 O)'
_chemical_formula_sum 'C21 H28 N4 O8'
_chemical_formula_weight 464.47
_chemical_name_systematic
; 
 ? 
;
_space_group_IT_number 5
_symmetry_cell_setting monoclinic
_symmetry_space_group_name_Hall 'C 2y'
_symmetry_space_group_name_H-M 'C 1 2 1'
_atom_sites_solution_hydrogens geom
_atom_sites_solution_primary direct
_atom_sites_solution_secondary difmap
_audit_creation_method SHELXL-97
_audit_update_record
;
2014-11-21 deposited with the CCDC.
2014-12-18 downloaded from the CCDC.
;
_cell_angle_alpha 90.00
_cell_angle_beta 113.37(2)
_cell_angle_gamma 90.00
_cell_formula_units_Z 2
_cell_length_a 18.863(16)
_cell_length_b 4.534(4)
_cell_length_c 14.980(12)
_cell_measurement_reflns_used 1461
_cell_measurement_temperature 296(2)
_cell_measurement_theta_max 24.07
_cell_measurement_theta_min 2.35
_cell_volume 1176.1(17)
_computing_cell_refinement 'Bruker SMART'
_computing_data_collection 'Bruker SMART'
_computing_data_reduction 'Bruker SAINT'
_computing_molecular_graphics 'Bruker SHELXTL'
_computing_publication_material 'Bruker SHELXTL'
_computing_structure_refinement 'SHELXL-97 (Sheldrick, 1997)'
_computing_structure_solution 'SHELXS-97 (Sheldrick, 1990)'
_diffrn_ambient_temperature 296(2)
_diffrn_measured_fraction_theta_full 0.991
_diffrn_measured_fraction_theta_max 0.991
_diffrn_measurement_device_type 'CCD area detector'
_diffrn_measurement_method 'phi and omega scans'
_diffrn_radiation_monochromator graphite
_diffrn_radiation_source 'fine-focus sealed tube'
_diffrn_radiation_type MoK\a
_diffrn_radiation_wavelength 0.71073
_diffrn_reflns_av_R_equivalents 0.0243
_diffrn_reflns_av_sigmaI/netI 0.0318
_diffrn_reflns_limit_h_max 22
_diffrn_reflns_limit_h_min -22
_diffrn_reflns_limit_k_max 2
_diffrn_reflns_limit_k_min -5
_diffrn_reflns_limit_l_max 17
_diffrn_reflns_limit_l_min -17
_diffrn_reflns_number 3543
_diffrn_reflns_theta_full 24.91
_diffrn_reflns_theta_max 24.91
_diffrn_reflns_theta_min 1.48
_exptl_absorpt_coefficient_mu 0.102
_exptl_absorpt_correction_T_max 0.982
_exptl_absorpt_correction_T_min 0.967
_exptl_absorpt_correction_type multi-scan
_exptl_absorpt_process_details '(SADABS; Bruker, 2008)'
_exptl_crystal_colour colourless
_exptl_crystal_density_diffrn 1.312
_exptl_crystal_density_meas 1.312
_exptl_crystal_density_method 'not measured'
_exptl_crystal_description needle
_exptl_crystal_F_000 492
_exptl_crystal_size_max 0.421
_exptl_crystal_size_mid 0.275
_exptl_crystal_size_min 0.174
_refine_diff_density_max 0.114
_refine_diff_density_min -0.147
_refine_diff_density_rms 0.031
_refine_ls_abs_structure_details 'Flack H D (1983), Acta Cryst. A39, 876-881'
_refine_ls_abs_structure_Flack 0.001(18)
_refine_ls_extinction_method none
_refine_ls_goodness_of_fit_ref 0.845
_refine_ls_hydrogen_treatment mixed
_refine_ls_matrix_type full
_refine_ls_number_parameters 140
_refine_ls_number_reflns 1608
_refine_ls_number_restraints 1
_refine_ls_restrained_S_all 0.845
_refine_ls_R_factor_all 0.0454
_refine_ls_R_factor_gt 0.0338
_refine_ls_shift/su_max 0.006
_refine_ls_shift/su_mean 0.000
_refine_ls_structure_factor_coef Fsqd
_refine_ls_weighting_details 'calc w=1/[\s^2^(Fo^2^)+(0.0845P)^2^+0.2503P] where P=(Fo^2^+2Fc^2^)/3'
_refine_ls_weighting_scheme calc
_refine_ls_wR_factor_gt 0.0913
_refine_ls_wR_factor_ref 0.1054
_reflns_number_gt 1340
_reflns_number_total 2066
_reflns_threshold_expression >2sigma(I)
_cod_data_source_file c4ce01950d2.cif
_cod_data_source_block sb6
_cod_depositor_comments
;
The following automatic conversions were performed:

'_symmetry_cell_setting' value 'Monoclinic' changed to 'monoclinic'
according to
/usr/data/users/saulius/crontab/automatic-downloads/rss-feeds/RSC/lib/dictionaries/cif_core.dic
dictionary named 'cif_core.dic' version 2.4.2 from 2011-04-26.

Automatic conversion script
Id: cif_fix_values 2935 2014-11-11 08:27:57Z andrius 

 Adding full bibliography for 7219156--7219159.cif.
;
_cod_original_cell_volume 1176.1(18)
_cod_original_sg_symbol_H-M 'C2   '
_cod_database_code 7219157
_exptl_crystal_f_000' 492.27

loop_
_symmetry_equiv_pos_as_xyz
'x, y, z'
'-x, y, -z'
'x+1/2, y+1/2, z'
'-x+1/2, y+1/2, -z'

loop_
_atom_site_label
_atom_site_type_symbol
_atom_site_fract_x
_atom_site_fract_y
_atom_site_fract_z
_atom_site_U_iso_or_equiv
_atom_site_adp_type
_atom_site_occupancy
_atom_site_symmetry_multiplicity
_atom_site_calc_flag
_atom_site_refinement_flags
O1S O 0.77208(14) -0.0124(6) 0.05771(15) 0.0656(6) Uani 1 1 d .
O1 O 0.97716(10) 0.5761(5) 0.32651(13) 0.0603(6) Uani 1 1 d .
O2 O 0.67822(11) -0.3470(5) 0.32496(13) 0.0655(6) Uani 1 1 d .
O3 O 0.90444(11) 0.3317(6) 0.19070(13) 0.0753(8) Uani 1 1 d .
N1 N 0.82091(10) 0.0851(4) 0.28638(12) 0.0386(5) Uani 1 1 d .
N2 N 0.70248(10) -0.2905(5) 0.18954(12) 0.0434(5) Uani 1 1 d .
H2 H 0.7325 -0.2115 0.1655 0.052 Uiso 1 1 calc R
C1 C 1.02331(17) 0.6977(9) 0.2776(2) 0.0746(9) Uani 1 1 d .
H1A H 1.0504 0.5413 0.2614 0.112 Uiso 1 1 calc R
H1B H 1.0598 0.8360 0.3197 0.112 Uiso 1 1 calc R
H1C H 0.9902 0.7962 0.2192 0.112 Uiso 1 1 calc R
C2 C 0.91956(13) 0.3956(7) 0.27416(18) 0.0483(6) Uani 1 1 d .
C3 C 0.87724(12) 0.2782(6) 0.33266(14) 0.0412(6) Uani 1 1 d .
C4 C 0.78137(12) -0.0271(6) 0.33551(15) 0.0387(5) Uani 1 1 d .
C5 C 0.71595(12) -0.2374(6) 0.28244(16) 0.0425(6) Uani 1 1 d .
C6 C 0.63905(12) -0.4769(6) 0.12675(17) 0.0450(6) Uani 1 1 d .
H6A H 0.6242 -0.6110 0.1668 0.054 Uiso 1 1 calc R
H6B H 0.6567 -0.5944 0.0854 0.054 Uiso 1 1 calc R
C7 C 0.56903(12) -0.2989(6) 0.06343(18) 0.0501(6) Uani 1 1 d .
H7A H 0.5838 -0.1711 0.0217 0.060 Uiso 1 1 calc R
H7B H 0.5534 -0.1741 0.1050 0.060 Uiso 1 1 calc R
C8 C 0.5000 -0.4841(9) 0.0000 0.0462(8) Uani 1 2 d S
H8A H 0.4846 -0.6102 0.0415 0.055 Uiso 0.50 1 calc PR
H8B H 0.5154 -0.6102 -0.0415 0.055 Uiso 0.50 1 calc PR
C9 C 0.89608(13) 0.3655(7) 0.42835(16) 0.0493(6) Uani 1 1 d .
H9 H 0.9347 0.5043 0.4576 0.059 Uiso 1 1 calc R
C10 C 0.85628(13) 0.2416(8) 0.47886(16) 0.0535(7) Uani 1 1 d .
H10 H 0.8686 0.2910 0.5436 0.064 Uiso 1 1 calc R
C11 C 0.79830(13) 0.0445(6) 0.43206(16) 0.0473(6) Uani 1 1 d .
H11 H 0.7705 -0.0407 0.4646 0.057 Uiso 1 1 calc R
H40 H 0.815(2) 0.035(15) 0.106(3) 0.138(18) Uiso 1 1 d .
H41 H 0.749(3) 0.141(14) 0.013(4) 0.130(17) Uiso 1 1 d .

loop_
_atom_site_aniso_label
_atom_site_aniso_U_11
_atom_site_aniso_U_22
_atom_site_aniso_U_33
_atom_site_aniso_U_23
_atom_site_aniso_U_13
_atom_site_aniso_U_12
O1S 0.0838(14) 0.0610(13) 0.0474(11) -0.0001(11) 0.0211(11) -0.0102(12)
O1 0.0516(9) 0.0694(14) 0.0640(11) -0.0050(11) 0.0274(9) -0.0192(11)
O2 0.0678(11) 0.0799(15) 0.0599(10) -0.0059(10) 0.0372(9) -0.0252(11)
O3 0.0798(13) 0.104(2) 0.0506(10) -0.0136(12) 0.0350(10) -0.0349(14)
N1 0.0333(9) 0.0444(12) 0.0362(9) 0.0013(9) 0.0119(8) 0.0006(9)
N2 0.0389(10) 0.0469(13) 0.0423(10) 0.0020(10) 0.0137(8) -0.0056(10)
C1 0.0668(17) 0.077(2) 0.090(2) 0.0063(19) 0.0418(17) -0.0232(18)
C2 0.0417(12) 0.0548(16) 0.0485(13) 0.0002(12) 0.0180(10) -0.0043(13)
C3 0.0322(11) 0.0509(15) 0.0387(11) -0.0023(12) 0.0121(9) -0.0006(11)
C4 0.0353(10) 0.0436(13) 0.0375(10) 0.0033(11) 0.0147(9) 0.0047(11)
C5 0.0408(12) 0.0442(14) 0.0444(11) 0.0052(12) 0.0189(10) 0.0017(11)
C6 0.0409(12) 0.0428(15) 0.0478(12) -0.0027(12) 0.0137(10) -0.0040(12)
C7 0.0481(13) 0.0390(14) 0.0527(13) -0.0021(12) 0.0089(11) -0.0034(13)
C8 0.0463(17) 0.040(2) 0.0469(17) 0.000 0.0123(15) 0.000
C9 0.0367(11) 0.0626(17) 0.0447(12) -0.0108(13) 0.0121(10) -0.0055(12)
C10 0.0466(13) 0.078(2) 0.0365(11) -0.0103(15) 0.0171(10) -0.0028(15)
C11 0.0448(12) 0.0605(17) 0.0412(11) 0.0012(13) 0.0221(10) 0.0005(13)

loop_
_atom_type_symbol
_atom_type_description
_atom_type_scat_dispersion_real
_atom_type_scat_dispersion_imag
_atom_type_scat_source
C C 0.0033 0.0016 'International Tables Vol C Tables 4.2.6.8 and 6.1.1.4'
H H 0.0000 0.0000 'International Tables Vol C Tables 4.2.6.8 and 6.1.1.4'
N N 0.0061 0.0033 'International Tables Vol C Tables 4.2.6.8 and 6.1.1.4'
O O 0.0106 0.0060 'International Tables Vol C Tables 4.2.6.8 and 6.1.1.4'

loop_
_geom_angle_atom_site_label_1
_geom_angle_atom_site_label_2
_geom_angle_atom_site_label_3
_geom_angle
_geom_angle_site_symmetry_1
_geom_angle_site_symmetry_3
H40 O1S H41 115(5) . .
C2 O1 C1 116.5(2) . .
C3 N1 C4 117.70(19) . .
C5 N2 C6 122.97(19) . .
C5 N2 H2 118.5 . .
C6 N2 H2 118.5 . .
O1 C1 H1A 109.5 . .
O1 C1 H1B 109.5 . .
H1A C1 H1B 109.5 . .
O1 C1 H1C 109.5 . .
H1A C1 H1C 109.5 . .
H1B C1 H1C 109.5 . .
O3 C2 O1 124.0(2) . .
O3 C2 C3 124.1(2) . .
O1 C2 C3 111.8(2) . .
N1 C3 C9 123.1(2) . .
N1 C3 C2 115.29(19) . .
C9 C3 C2 121.6(2) . .
N1 C4 C11 122.3(2) . .
N1 C4 C5 117.85(19) . .
C11 C4 C5 119.81(19) . .
O2 C5 N2 123.8(2) . .
O2 C5 C4 120.0(2) . .
N2 C5 C4 116.13(18) . .
N2 C6 C7 112.5(2) . .
N2 C6 H6A 109.1 . .
C7 C6 H6A 109.1 . .
N2 C6 H6B 109.1 . .
C7 C6 H6B 109.1 . .
H6A C6 H6B 107.8 . .
C6 C7 C8 114.4(2) . .
C6 C7 H7A 108.7 . .
C8 C7 H7A 108.7 . .
C6 C7 H7B 108.7 . .
C8 C7 H7B 108.7 . .
H7A C7 H7B 107.6 . .
C7 C8 C7 113.1(3) . 2_655
C7 C8 H8A 109.0 . .
C7 C8 H8A 109.0 2_655 .
C7 C8 H8B 109.0 . .
C7 C8 H8B 109.0 2_655 .
H8A C8 H8B 107.8 . .
C10 C9 C3 118.5(2) . .
C10 C9 H9 120.7 . .
C3 C9 H9 120.7 . .
C11 C10 C9 118.9(2) . .
C11 C10 H10 120.6 . .
C9 C10 H10 120.6 . .
C10 C11 C4 119.5(2) . .
C10 C11 H11 120.3 . .
C4 C11 H11 120.3 . .

loop_
_geom_bond_atom_site_label_1
_geom_bond_atom_site_label_2
_geom_bond_distance
_geom_bond_site_symmetry_2
O1S H40 0.87(4) .
O1S H41 0.94(6) .
O1 C2 1.337(3) .
O1 C1 1.451(3) .
O2 C5 1.232(3) .
O3 C2 1.202(3) .
N1 C3 1.339(3) .
N1 C4 1.339(3) .
N2 C5 1.334(3) .
N2 C6 1.462(3) .
N2 H2 0.8600 .
C1 H1A 0.9600 .
C1 H1B 0.9600 .
C1 H1C 0.9600 .
C2 C3 1.498(3) .
C3 C9 1.390(3) .
C4 C11 1.390(3) .
C4 C5 1.512(3) .
C6 C7 1.517(3) .
C6 H6A 0.9700 .
C6 H6B 0.9700 .
C7 C8 1.524(3) .
C7 H7A 0.9700 .
C7 H7B 0.9700 .
C8 C7 1.524(3) 2_655
C8 H8A 0.9700 .
C8 H8B 0.9700 .
C9 C10 1.379(4) .
C9 H9 0.9300 .
C10 C11 1.370(4) .
C10 H10 0.9300 .
C11 H11 0.9300 .
